data_4072864
loop_
_publ_author_name
'Wu, Li-Lan'
'Yang, Cheng-Hsien'
'Sun, I-Wen'
'Chu, Sheng-Yuan'
'Kao, Po-Ching'
'Huang, Hsin-Hsuan'

_publ_section_title
;
 Photophysical and Electrochemical Properties of Blue Phosphorescent
 Iridium(III) Complexes
;
_journal_issue 8
_journal_name_full Organometallics
_journal_page_first 2017
_journal_paper_doi 10.1021/om061101u
_journal_volume 26
_journal_year 2007
_chemical_formula_moiety 'C30 H20 F4 Ir N7 O2'
_chemical_formula_sum 'C30 H20 F4 Ir N7 O2'
_chemical_formula_weight 778.73
_chemical_name_systematic
;
 ?
;
_space_group_IT_number 14
_symmetry_cell_setting monoclinic
_symmetry_space_group_name_Hall '-P 2yn'
_symmetry_space_group_name_H-M 'P 1 21/n 1'
_atom_sites_solution_hydrogens geom
_atom_sites_solution_primary direct
_atom_sites_solution_secondary difmap
_audit_creation_method SHELXL-97
_cell_angle_alpha 90.00
_cell_angle_beta 100.6000(10)
_cell_angle_gamma 90.00
_cell_formula_units_Z 4
_cell_length_a 13.0229(4)
_cell_length_b 14.7972(4)
_cell_length_c 14.2666(6)
_cell_measurement_reflns_used 14537
_cell_measurement_temperature 200(2)
_cell_measurement_theta_max 25.35
_cell_measurement_theta_min 2.037
_cell_volume 2702.29(16)
_computing_cell_refinement 'HKL Scalepack (Otwinowski & Minor 1997)'
_computing_data_collection 'Collect (Nonius BV, 1997-2000)'
_computing_data_reduction 'HKL Denzo and Scalepack (Otwinowski & Minor 19'
_computing_molecular_graphics 'Ortep-3 for Windows (Farrugia, 1997)'
_computing_publication_material 'WinGX publication routines (Farrugia, 1999)'
_computing_structure_refinement 'SHELXL-97 (Sheldrick, 1997)'
_computing_structure_solution 'SHELXS-86 (Sheldrick, 1986)'
_diffrn_ambient_temperature 200(2)
_diffrn_detector_area_resol_mean 9
_diffrn_measured_fraction_theta_full 0.998
_diffrn_measured_fraction_theta_max 0.998
_diffrn_measurement_device_type KappaCCD
_diffrn_measurement_method 'CCD rotation images, thick slices'
_diffrn_radiation_monochromator graphite
_diffrn_radiation_source 'fine-focus sealed tube'
_diffrn_radiation_type MoK\a
_diffrn_radiation_wavelength 0.71073
_diffrn_reflns_av_R_equivalents 0.1045
_diffrn_reflns_av_sigmaI/netI 0.0900
_diffrn_reflns_limit_h_max 15
_diffrn_reflns_limit_h_min -15
_diffrn_reflns_limit_k_max 17
_diffrn_reflns_limit_k_min -17
_diffrn_reflns_limit_l_max 13
_diffrn_reflns_limit_l_min -17
_diffrn_reflns_number 19434
_diffrn_reflns_theta_full 25.35
_diffrn_reflns_theta_max 25.35
_diffrn_reflns_theta_min 2.10
_exptl_absorpt_coefficient_mu 5.013
_exptl_absorpt_correction_T_max 0.7164
_exptl_absorpt_correction_T_min 0.581
_exptl_absorpt_correction_type multi-scan
_exptl_absorpt_process_details
;
 ?
;
_exptl_crystal_colour yellow
_exptl_crystal_density_diffrn 1.914
_exptl_crystal_density_method 'not measured'
_exptl_crystal_description prism
_exptl_crystal_F_000 1512
_exptl_crystal_size_max 0.12
_exptl_crystal_size_mid 0.11
_exptl_crystal_size_min 0.05
_refine_diff_density_max 1.051
_refine_diff_density_min -2.495
_refine_diff_density_rms 0.392
_refine_ls_extinction_method none
_refine_ls_goodness_of_fit_ref 1.004
_refine_ls_hydrogen_treatment fixed
_refine_ls_matrix_type full
_refine_ls_number_parameters 272
_refine_ls_number_reflns 4936
_refine_ls_number_restraints 0
_refine_ls_restrained_S_all 1.004
_refine_ls_R_factor_all 0.0862
_refine_ls_R_factor_gt 0.0480
_refine_ls_shift/su_max 0.001
_refine_ls_shift/su_mean 0.000
_refine_ls_structure_factor_coef Fsqd
_refine_ls_weighting_details 'calc w=1/[\s^2^(Fo^2^)+(0.0968P)^2^+0.0000P] where P=(Fo^2^+2Fc^2^)/3'
_refine_ls_weighting_scheme calc
_refine_ls_wR_factor_gt 0.1192
_refine_ls_wR_factor_ref 0.1600
_reflns_number_gt 3472
_reflns_number_total 4936
_reflns_threshold_expression >2sigma(I)
_cod_data_source_file om061101usi20061203_100544.cif
_cod_data_source_block 5542
_cod_original_sg_symbol_H-M 'P 21/n'
_cod_database_code 4072864

loop_
_symmetry_equiv_pos_as_xyz
'x, y, z'
'-x+1/2, y+1/2, -z+1/2'
'-x, -y, -z'
'x-1/2, -y-1/2, z-1/2'

loop_
_atom_site_label
_atom_site_type_symbol
_atom_site_fract_x
_atom_site_fract_y
_atom_site_fract_z
_atom_site_U_iso_or_equiv
_atom_site_adp_type
_atom_site_occupancy
_atom_site_symmetry_multiplicity
_atom_site_calc_flag
_atom_site_refinement_flags
_atom_site_disorder_assembly
_atom_site_disorder_group
Ir1 Ir 0.65715(3) 0.17819(2) 0.37320(3) 0.03074(17) Uani 1 1 d . . .
F1 F 1.0259(5) -0.0001(4) 0.3820(5) 0.0624(19) Uani 1 1 d . . .
F2A F 0.8746(14) 0.0505(11) 0.4577(14) 0.034(6) Uani 0.283(14) 1 d P A 1
F2 F 1.0310(6) 0.0445(7) 0.2068(7) 0.063(3) Uani 0.717(14) 1 d P A 2
F3 F 0.4611(5) -0.0961(4) 0.1560(4) 0.0516(16) Uani 1 1 d . . .
F4A F 0.532(2) 0.0634(17) 0.176(2) 0.052(10) Uani 0.221(15) 1 d P B 3
F4 F 0.4834(6) -0.2071(5) 0.3062(6) 0.044(3) Uani 0.779(15) 1 d P B 4
O1 O 0.5686(5) 0.2961(5) -0.0473(6) 0.051(2) Uani 1 1 d . . .
O2 O 0.7359(6) -0.0090(5) 0.7664(5) 0.0488(19) Uani 1 1 d . . .
N1 N 0.6273(6) 0.2235(5) 0.2360(6) 0.0319(18) Uani 1 1 d . . .
N2 N 0.6879(5) 0.1187(5) 0.5062(5) 0.0306(18) Uani 1 1 d . . .
N3 N 0.5287(5) 0.2474(5) 0.4109(5) 0.0297(18) Uani 1 1 d . . .
N4 N 0.4245(6) 0.2349(5) 0.4068(6) 0.039(2) Uani 1 1 d . . .
N5 N 0.3851(7) 0.3100(5) 0.4355(7) 0.040(2) Uani 1 1 d . . .
N6 N 0.4607(6) 0.3728(5) 0.4576(6) 0.041(2) Uani 1 1 d . . .
N7 N 0.7209(6) 0.3103(5) 0.4202(6) 0.0323(19) Uani 1 1 d . . .
C1 C 0.5386(7) 0.2673(6) 0.1944(7) 0.038(2) Uiso 1 1 d . . .
H1 H 0.4886 0.2806 0.2312 0.046 Uiso 1 1 calc R . .
C2 C 0.5207(8) 0.2920(7) 0.1020(8) 0.043(3) Uiso 1 1 d . . .
H2 H 0.4593 0.3219 0.0758 0.052 Uiso 1 1 calc R . .
C3 C 0.5949(8) 0.2723(7) 0.0455(8) 0.041(2) Uiso 1 1 d . . .
C4 C 0.6465(8) 0.2871(8) -0.1042(8) 0.051(3) Uiso 1 1 d . . .
H4A H 0.6189 0.3064 -0.1681 0.077 Uiso 1 1 calc R . .
H4B H 0.6677 0.2251 -0.1048 0.077 Uiso 1 1 calc R . .
H4C H 0.7056 0.3239 -0.0781 0.077 Uiso 1 1 calc R . .
C5 C 0.6846(7) 0.2292(6) 0.0861(7) 0.034(2) Uiso 1 1 d . . .
H5 H 0.7354 0.2166 0.0499 0.041 Uiso 1 1 calc R . .
C6 C 0.7001(7) 0.2042(6) 0.1807(7) 0.034(2) Uiso 1 1 d . . .
C7 C 0.7892(7) 0.1525(7) 0.2325(7) 0.035(2) Uiso 1 1 d . . .
C8 C 0.8709(7) 0.1247(6) 0.1904(7) 0.037(2) Uiso 1 1 d . A .
H8 H 0.8729 0.1412 0.1279 0.045 Uiso 1 1 calc R . .
C9 C 0.9515(8) 0.0713(7) 0.2419(8) 0.043(3) Uiso 1 1 d . . .
C10 C 0.9456(8) 0.0495(7) 0.3318(8) 0.044(3) Uiso 1 1 d . A .
C11 C 0.8663(8) 0.0757(7) 0.3760(8) 0.040(2) Uiso 1 1 d . . .
C12 C 0.7854(7) 0.1301(6) 0.3280(7) 0.033(2) Uiso 1 1 d . A .
C13 C 0.5939(7) 0.0551(6) 0.3407(7) 0.034(2) Uiso 1 1 d . B .
C14 C 0.5458(7) 0.0226(7) 0.2514(7) 0.036(2) Uiso 1 1 d . . .
C15 C 0.5103(7) -0.0645(6) 0.2432(7) 0.037(2) Uiso 1 1 d . B .
C16 C 0.5217(7) -0.1226(7) 0.3198(7) 0.037(2) Uiso 1 1 d . . .
C17 C 0.5705(7) -0.0945(7) 0.4068(7) 0.040(2) Uiso 1 1 d . B .
H17 H 0.5805 -0.1344 0.4581 0.048 Uiso 1 1 calc R . .
C18 C 0.6063(7) -0.0042(6) 0.4199(7) 0.031(2) Uiso 1 1 d . . .
C19 C 0.6561(7) 0.0325(6) 0.5124(7) 0.030(2) Uiso 1 1 d . B .
C20 C 0.6711(7) -0.0149(7) 0.5976(7) 0.034(2) Uiso 1 1 d . . .
H20 H 0.6498 -0.0748 0.5990 0.041 Uiso 1 1 calc R B .
C21 C 0.7183(7) 0.0285(7) 0.6809(7) 0.036(2) Uiso 1 1 d . B .
C22 C 0.7125(9) -0.1024(8) 0.7758(9) 0.055(3) Uiso 1 1 d . . .
H22A H 0.7295 -0.1195 0.8417 0.082 Uiso 1 1 calc R . .
H22B H 0.7529 -0.1380 0.7395 0.082 Uiso 1 1 calc R . .
H22C H 0.6395 -0.1125 0.7525 0.082 Uiso 1 1 calc R . .
C23 C 0.7504(8) 0.1179(7) 0.6755(8) 0.044(3) Uiso 1 1 d . . .
H23 H 0.7830 0.1482 0.7301 0.053 Uiso 1 1 calc R B .
C24 C 0.7332(7) 0.1603(7) 0.5893(7) 0.037(2) Uiso 1 1 d . B .
H24 H 0.7534 0.2204 0.5867 0.044 Uiso 1 1 calc R . .
C25 C 0.5468(7) 0.3329(6) 0.4439(7) 0.033(2) Uiso 1 1 d . . .
C26 C 0.6514(7) 0.3691(6) 0.4486(7) 0.033(2) Uiso 1 1 d . . .
C27 C 0.6800(8) 0.4543(6) 0.4829(7) 0.040(2) Uani 1 1 d . . .
H27 H 0.6313 0.4932 0.5014 0.048 Uiso 1 1 calc R . .
C28 C 0.7839(8) 0.4808(8) 0.4891(8) 0.047(3) Uiso 1 1 d . . .
H28 H 0.8059 0.5374 0.5132 0.057 Uiso 1 1 calc R . .
C29 C 0.8530(8) 0.4226(7) 0.4594(8) 0.046(3) Uiso 1 1 d . . .
H29 H 0.9222 0.4398 0.4623 0.056 Uiso 1 1 calc R . .
C30 C 0.8193(8) 0.3371(7) 0.4247(8) 0.039(2) Uiso 1 1 d . . .
H30 H 0.8667 0.2981 0.4043 0.047 Uiso 1 1 calc R . .

loop_
_atom_site_aniso_label
_atom_site_aniso_U_11
_atom_site_aniso_U_22
_atom_site_aniso_U_33
_atom_site_aniso_U_23
_atom_site_aniso_U_13
_atom_site_aniso_U_12
Ir1 0.0293(2) 0.0276(2) 0.0364(3) -0.00089(17) 0.00882(17) 0.00108(16)
F1 0.044(3) 0.057(4) 0.085(5) 0.007(4) 0.007(3) 0.025(3)
F2A 0.038(11) 0.028(11) 0.036(13) 0.004(9) 0.009(8) 0.007(8)
F2 0.037(5) 0.085(7) 0.071(7) -0.012(5) 0.020(4) 0.024(5)
F3 0.059(4) 0.049(4) 0.046(4) -0.010(3) 0.006(3) -0.010(3)
F4A 0.064(19) 0.044(17) 0.043(19) 0.001(13) 0.000(14) -0.002(14)
F4 0.055(5) 0.026(4) 0.049(5) -0.003(3) 0.005(4) -0.006(3)
O1 0.040(4) 0.067(5) 0.047(5) 0.020(4) 0.010(4) 0.011(4)
O2 0.061(5) 0.054(5) 0.029(4) -0.003(4) 0.003(3) -0.001(4)
N1 0.030(4) 0.032(4) 0.033(5) 0.004(4) 0.006(3) 0.008(4)
N2 0.032(4) 0.029(4) 0.033(5) 0.003(4) 0.012(3) 0.005(3)
N3 0.027(4) 0.025(4) 0.039(5) 0.005(4) 0.012(4) 0.001(3)
N4 0.032(4) 0.039(5) 0.047(6) 0.000(4) 0.010(4) -0.004(4)
N5 0.035(4) 0.040(5) 0.049(6) -0.004(4) 0.017(4) 0.002(4)
N6 0.030(4) 0.038(5) 0.055(6) -0.004(4) 0.013(4) -0.006(4)
N7 0.037(4) 0.027(4) 0.032(5) 0.001(3) 0.005(4) -0.001(3)
C27 0.047(6) 0.032(5) 0.042(7) -0.007(5) 0.012(5) 0.001(5)

loop_
_atom_type_symbol
_atom_type_description
_atom_type_scat_dispersion_real
_atom_type_scat_dispersion_imag
_atom_type_scat_source
C C 0.0033 0.0016 'International Tables Vol C Tables 4.2.6.8 and 6.1.1.4'
H H 0.0000 0.0000 'International Tables Vol C Tables 4.2.6.8 and 6.1.1.4'
N N 0.0061 0.0033 'International Tables Vol C Tables 4.2.6.8 and 6.1.1.4'
F F 0.0171 0.0103 'International Tables Vol C Tables 4.2.6.8 and 6.1.1.4'
O O 0.0106 0.0060 'International Tables Vol C Tables 4.2.6.8 and 6.1.1.4'
Ir Ir -1.4442 7.9887 'International Tables Vol C Tables 4.2.6.8 and 6.1.1.4'

loop_
_geom_angle_atom_site_label_1
_geom_angle_atom_site_label_2
_geom_angle_atom_site_label_3
_geom_angle
C13 Ir1 C12 86.3(4)
C13 Ir1 N1 94.5(4)
C12 Ir1 N1 80.4(3)
C13 Ir1 N2 80.1(3)
C12 Ir1 N2 96.4(3)
N1 Ir1 N2 173.9(3)
C13 Ir1 N3 100.8(3)
C12 Ir1 N3 171.2(3)
N1 Ir1 N3 93.7(3)
N2 Ir1 N3 90.1(3)
C13 Ir1 N7 175.0(4)
C12 Ir1 N7 97.1(3)
N1 Ir1 N7 89.7(3)
N2 Ir1 N7 95.8(3)
N3 Ir1 N7 76.2(3)
C3 O1 C4 117.2(8)
C21 O2 C22 119.3(8)
C1 N1 C6 118.0(8)
C1 N1 Ir1 124.9(7)
C6 N1 Ir1 117.0(6)
C19 N2 C24 117.3(8)
C19 N2 Ir1 117.0(6)
C24 N2 Ir1 125.7(6)
C25 N3 N4 104.5(7)
C25 N3 Ir1 116.4(6)
N4 N3 Ir1 138.8(6)
N5 N4 N3 108.3(7)
N4 N5 N6 110.1(8)
C25 N6 N5 105.2(8)
C30 N7 C26 118.6(8)
C30 N7 Ir1 126.2(7)
C26 N7 Ir1 115.2(6)
C2 C1 N1 122.4(10)
C2 C1 H1 118.8
N1 C1 H1 118.8
C1 C2 C3 119.6(10)
C1 C2 H2 120.2
C3 C2 H2 120.2
O1 C3 C5 125.5(10)
O1 C3 C2 115.6(9)
C5 C3 C2 118.8(10)
O1 C4 H4A 109.5
O1 C4 H4B 109.5
H4A C4 H4B 109.5
O1 C4 H4C 109.5
H4A C4 H4C 109.5
H4B C4 H4C 109.5
C3 C5 C6 120.1(10)
C3 C5 H5 120.0
C6 C5 H5 120.0
N1 C6 C5 121.1(9)
N1 C6 C7 112.6(9)
C5 C6 C7 126.3(9)
C8 C7 C12 121.2(9)
C8 C7 C6 122.5(9)
C12 C7 C6 116.3(9)
C7 C8 C9 120.1(10)
C7 C8 H8 119.9
C9 C8 H8 119.9
F2 C9 C10 119.2(10)
F2 C9 C8 122.9(11)
C10 C9 C8 117.8(10)
C9 C10 C11 123.8(10)
C9 C10 F1 117.3(10)
C11 C10 F1 118.9(10)
F2A C11 C10 114.6(12)
F2A C11 C12 125.0(13)
C10 C11 C12 120.3(11)
C11 C12 C7 116.7(9)
C11 C12 Ir1 129.6(8)
C7 C12 Ir1 113.7(7)
C14 C13 C18 118.7(9)
C14 C13 Ir1 128.0(7)
C18 C13 Ir1 113.2(7)
F4A C14 C15 113.7(15)
F4A C14 C13 126.9(15)
C15 C14 C13 119.4(10)
C14 C15 F3 119.6(9)
C14 C15 C16 122.4(9)
F3 C15 C16 118.1(8)
F4 C16 C17 121.1(9)
F4 C16 C15 118.8(9)
C17 C16 C15 120.0(9)
C16 C17 C18 119.9(9)
C16 C17 H17 120.0
C18 C17 H17 120.0
C17 C18 C13 119.5(9)
C17 C18 C19 123.4(9)
C13 C18 C19 117.1(8)
N2 C19 C20 122.7(8)
N2 C19 C18 112.6(8)
C20 C19 C18 124.7(8)
C21 C20 C19 118.9(9)
C21 C20 H20 120.5
C19 C20 H20 120.5
O2 C21 C20 124.7(9)
O2 C21 C23 116.5(9)
C20 C21 C23 118.8(9)
O2 C22 H22A 109.5
O2 C22 H22B 109.5
H22A C22 H22B 109.5
O2 C22 H22C 109.5
H22A C22 H22C 109.5
H22B C22 H22C 109.5
C24 C23 C21 119.0(10)
C24 C23 H23 120.5
C21 C23 H23 120.5
C23 C24 N2 123.2(9)
C23 C24 H24 118.4
N2 C24 H24 118.4
N6 C25 N3 111.9(8)
N6 C25 C26 130.2(9)
N3 C25 C26 117.5(8)
N7 C26 C27 122.4(9)
N7 C26 C25 114.6(8)
C27 C26 C25 122.9(9)
C26 C27 C28 118.3(10)
C26 C27 H27 120.8
C28 C27 H27 120.8
C29 C28 C27 119.3(10)
C29 C28 H28 120.3
C27 C28 H28 120.3
C28 C29 C30 119.8(10)
C28 C29 H29 120.1
C30 C29 H29 120.1
N7 C30 C29 121.5(10)
N7 C30 H30 119.2
C29 C30 H30 119.2

loop_
_geom_bond_atom_site_label_1
_geom_bond_atom_site_label_2
_geom_bond_distance
Ir1 C13 2.018(9)
Ir1 C12 2.026(9)
Ir1 N1 2.038(8)
Ir1 N2 2.064(7)
Ir1 N3 2.114(7)
Ir1 N7 2.181(7)
F1 C10 1.367(12)
F2A C11 1.21(2)
F2 C9 1.293(13)
F3 C15 1.372(11)
F4A C14 1.21(3)
F4 C16 1.347(12)
O1 C3 1.352(12)
O1 C4 1.417(13)
O2 C21 1.322(12)
O2 C22 1.427(13)
N1 C1 1.361(12)
N1 C6 1.371(13)
N2 C19 1.348(11)
N2 C24 1.369(12)
N3 C25 1.355(11)
N3 N4 1.360(10)
N4 N5 1.321(11)
N5 N6 1.349(11)
N6 C25 1.313(12)
N7 C30 1.331(12)
N7 C26 1.369(12)
C1 C2 1.347(14)
C1 H1 0.9300
C2 C3 1.398(15)
C2 H2 0.9300
C3 C5 1.362(14)
C4 H4A 0.9600
C4 H4B 0.9600
C4 H4C 0.9600
C5 C6 1.378(13)
C5 H5 0.9300
C6 C7 1.471(14)
C7 C8 1.378(13)
C7 C12 1.412(13)
C8 C9 1.407(14)
C8 H8 0.9300
C9 C10 1.339(15)
C10 C11 1.362(14)
C11 C12 1.401(13)
C13 C14 1.398(14)
C13 C18 1.417(13)
C14 C15 1.366(13)
C15 C16 1.377(13)
C16 C17 1.352(13)
C17 C18 1.415(13)
C17 H17 0.9300
C18 C19 1.463(13)
C19 C20 1.386(13)
C20 C21 1.391(13)
C20 H20 0.9300
C21 C23 1.394(14)
C22 H22A 0.9600
C22 H22B 0.9600
C22 H22C 0.9600
C23 C24 1.362(14)
C23 H23 0.9300
C24 H24 0.9300
C25 C26 1.454(13)
C26 C27 1.379(13)
C27 C28 1.395(14)
C27 H27 0.9300
C28 C29 1.368(15)
C28 H28 0.9300
C29 C30 1.400(14)
C29 H29 0.9300
C30 H30 0.9300
